data_4325686
loop_
_publ_author_name
'Tim J. Dunn'
'Caterina F. Ramogida'
'Curtis Simmonds'
'Alisa Paterson'
'Edwin W. Y. Wong'
'Linus Chiang'
'Yuichi Shimazaki'
'Tim Storr'

_publ_contact_author_address
; 
Storr, Tim
Department of Chemistry
Simon Fraser University
Burnaby, British Columbia
Canada         V5A 1S6
;
_publ_contact_author_email tim_storr@sfu.ca
_publ_contact_author_fax +1-778-782-3765
_publ_contact_author_name 'Tim Storr'
_publ_contact_author_phone +1-778-782-8657
_publ_section_title
;
 Non-Innocent Ligand Behavior of a Bimetallic Ni Schiff-Base Complex
 Containing a Bridging Catecholate
;
_journal_name_full 'Inorganic Chemistry'
_journal_page_first 6746
_journal_page_last 6755
_journal_paper_doi 10.1021/ic200785g
_journal_volume 50
_journal_year 2011
_chemical_formula_moiety 'C48 H66 N4 Ni2 O4'
_chemical_formula_sum 'C48 H66 N4 Ni2 O4'
_chemical_formula_weight 880.43
_chemical_name_systematic
;
 ?
;
_space_group_IT_number 2
_symmetry_cell_setting triclinic
_symmetry_space_group_name_Hall '-P 1'
_symmetry_space_group_name_H-M 'P -1'
_atom_sites_solution_hydrogens geom
_atom_sites_solution_primary direct
_atom_sites_solution_secondary difmap
_audit_creation_method SHELXL-97
_cell_angle_alpha 110.218(5)
_cell_angle_beta 98.147(5)
_cell_angle_gamma 100.074(5)
_cell_formula_units_Z 2
_cell_length_a 11.9216(5)
_cell_length_b 13.4517(6)
_cell_length_c 18.7042(7)
_cell_measurement_reflns_used 8500
_cell_measurement_temperature 173(2)
_cell_measurement_theta_max 25.02
_cell_measurement_theta_min 2.52
_cell_volume 2704.1(2)
_computing_structure_refinement 'SHELXL-97 (Sheldrick, 1997)'
_diffrn_ambient_temperature 173(2)
_diffrn_measured_fraction_theta_full 0.962
_diffrn_measured_fraction_theta_max 0.962
_diffrn_measurement_device_type 'Bruker X8 APEX II'
_diffrn_measurement_method 'area detector'
_diffrn_radiation_monochromator graphite
_diffrn_radiation_source 'fine-focus sealed tube'
_diffrn_radiation_type MoK\a
_diffrn_radiation_wavelength 0.71069
_diffrn_reflns_av_R_equivalents 0.057
_diffrn_reflns_av_sigmaI/netI 0.0729
_diffrn_reflns_limit_h_max 13
_diffrn_reflns_limit_h_min -14
_diffrn_reflns_limit_k_max 15
_diffrn_reflns_limit_k_min -16
_diffrn_reflns_limit_l_max 22
_diffrn_reflns_limit_l_min 0
_diffrn_reflns_number 9322
_diffrn_reflns_theta_full 25.14
_diffrn_reflns_theta_max 25.14
_diffrn_reflns_theta_min 1.91
_exptl_absorpt_coefficient_mu 0.744
_exptl_absorpt_correction_T_max 0.915
_exptl_absorpt_correction_T_min 0.775
_exptl_absorpt_correction_type multi-scan
_exptl_crystal_colour red
_exptl_crystal_density_diffrn 1.240
_exptl_crystal_description needle
_exptl_crystal_F_000 1090
_exptl_crystal_size_max 0.55
_exptl_crystal_size_mid 0.24
_exptl_crystal_size_min 0.12
_platon_squeeze_details
;
;
_refine_diff_density_max 0.510
_refine_diff_density_min -0.428
_refine_diff_density_rms 0.071
_refine_ls_extinction_method none
_refine_ls_goodness_of_fit_ref 0.979
_refine_ls_hydrogen_treatment constr
_refine_ls_matrix_type full
_refine_ls_number_parameters 576
_refine_ls_number_reflns 9322
_refine_ls_number_restraints 9
_refine_ls_restrained_S_all 0.979
_refine_ls_R_factor_all 0.0888
_refine_ls_R_factor_gt 0.0493
_refine_ls_shift/su_max 0.000
_refine_ls_shift/su_mean 0.000
_refine_ls_structure_factor_coef Fsqd
_refine_ls_weighting_details 'calc w=1/[\s^2^(Fo^2^)+(0.0790P)^2^+0.0000P] where P=(Fo^2^+2Fc^2^)/3'
_refine_ls_weighting_scheme calc
_refine_ls_wR_factor_gt 0.1223
_refine_ls_wR_factor_ref 0.1334
_reflns_number_gt 6002
_reflns_number_total 9322
_reflns_threshold_expression >2sigma(I)
_cod_data_source_file ic200785g_si_002_1.cif
_cod_data_source_block ts001
_cod_original_cell_volume 2704.14(19)
_cod_database_code 4325686

loop_
_symmetry_equiv_pos_as_xyz
'x, y, z'
'-x, -y, -z'

loop_
_atom_site_label
_atom_site_type_symbol
_atom_site_fract_x
_atom_site_fract_y
_atom_site_fract_z
_atom_site_U_iso_or_equiv
_atom_site_adp_type
_atom_site_occupancy
_atom_site_symmetry_multiplicity
_atom_site_calc_flag
_atom_site_refinement_flags
_atom_site_disorder_assembly
_atom_site_disorder_group
C1 C 0.2514(3) 0.6197(3) 0.14258(19) 0.0278(8) Uani 1 1 d . . .
C2 C 0.3346(3) 0.6991(3) 0.21050(19) 0.0305(8) Uani 1 1 d . . .
C3 C 0.4014(3) 0.7870(3) 0.2026(2) 0.0333(8) Uani 1 1 d . . .
H3 H 0.4543 0.8406 0.2479 0.040 Uiso 1 1 calc R . .
C4 C 0.3971(3) 0.8032(3) 0.1329(2) 0.0355(9) Uani 1 1 d . A .
C5 C 0.3252(3) 0.7220(3) 0.0672(2) 0.0323(8) Uani 1 1 d . . .
H5 H 0.3249 0.7288 0.0183 0.039 Uiso 1 1 calc R . .
C6 C 0.2520(3) 0.6290(2) 0.06908(18) 0.0256(7) Uani 1 1 d . . .
C7 C 0.3460(3) 0.6831(3) 0.2878(2) 0.0388(9) Uani 1 1 d . . .
C8 C 0.3710(4) 0.5720(3) 0.2790(3) 0.0599(12) Uani 1 1 d . . .
H8A H 0.3043 0.5136 0.2435 0.090 Uiso 1 1 calc R . .
H8B H 0.3836 0.5662 0.3302 0.090 Uiso 1 1 calc R . .
H8C H 0.4409 0.5651 0.2576 0.090 Uiso 1 1 calc R . .
C9 C 0.2329(3) 0.6931(3) 0.3179(2) 0.0530(11) Uani 1 1 d . . .
H9A H 0.2136 0.7613 0.3187 0.080 Uiso 1 1 calc R . .
H9B H 0.2443 0.6931 0.3709 0.080 Uiso 1 1 calc R . .
H9C H 0.1689 0.6311 0.2834 0.080 Uiso 1 1 calc R . .
C10 C 0.4475(4) 0.7705(4) 0.3509(2) 0.0603(12) Uani 1 1 d . . .
H10A H 0.5209 0.7663 0.3334 0.090 Uiso 1 1 calc R . .
H10B H 0.4526 0.7577 0.3996 0.090 Uiso 1 1 calc R . .
H10C H 0.4336 0.8431 0.3598 0.090 Uiso 1 1 calc R . .
C11 C 0.4712(4) 0.9064(3) 0.1284(2) 0.0481(11) Uani 1 1 d . . .
C12 C 0.5450(7) 0.9845(5) 0.2060(4) 0.117(4) Uani 0.772(8) 1 d PD A 1
H12A H 0.4954 1.0027 0.2439 0.176 Uiso 0.772(8) 1 calc PR A 1
H12B H 0.5842 1.0512 0.2007 0.176 Uiso 0.772(8) 1 calc PR A 1
H12C H 0.6036 0.9508 0.2241 0.176 Uiso 0.772(8) 1 calc PR A 1
C13 C 0.3896(6) 0.9644(5) 0.0982(5) 0.107(3) Uani 0.772(8) 1 d PD A 1
H13A H 0.3378 0.9134 0.0486 0.161 Uiso 0.772(8) 1 calc PR A 1
H13B H 0.4354 1.0259 0.0899 0.161 Uiso 0.772(8) 1 calc PR A 1
H13C H 0.3427 0.9915 0.1364 0.161 Uiso 0.772(8) 1 calc PR A 1
C14 C 0.5479(6) 0.8752(5) 0.0723(4) 0.109(4) Uani 0.772(8) 1 d PD A 1
H14A H 0.5000 0.8252 0.0212 0.163 Uiso 0.772(8) 1 calc PR A 1
H14B H 0.6031 0.8391 0.0913 0.163 Uiso 0.772(8) 1 calc PR A 1
H14C H 0.5911 0.9408 0.0675 0.163 Uiso 0.772(8) 1 calc PR A 1
C15 C 0.1856(3) 0.5425(3) -0.00358(18) 0.0253(7) Uani 1 1 d . . .
C16 C 0.1888(3) 0.5617(3) -0.07808(19) 0.0335(8) Uani 1 1 d . . .
H16A H 0.2589 0.5443 -0.0962 0.050 Uiso 1 1 calc R . .
H16B H 0.1906 0.6384 -0.0684 0.050 Uiso 1 1 calc R . .
H16C H 0.1192 0.5149 -0.1180 0.050 Uiso 1 1 calc R . .
C17 C 0.0631(3) 0.3630(3) -0.08105(19) 0.0330(8) Uani 1 1 d . . .
H17A H 0.1073 0.3643 -0.1219 0.040 Uiso 1 1 calc R . .
H17B H -0.0146 0.3753 -0.0966 0.040 Uiso 1 1 calc R . .
C18 C 0.0495(3) 0.2537(3) -0.0726(2) 0.0352(9) Uani 1 1 d . . .
C19 C 0.1658(3) 0.2197(3) -0.0726(2) 0.0470(10) Uani 1 1 d . . .
H19A H 0.2283 0.2796 -0.0341 0.070 Uiso 1 1 calc R . .
H19B H 0.1833 0.2029 -0.1246 0.070 Uiso 1 1 calc R . .
H19C H 0.1602 0.1550 -0.0592 0.070 Uiso 1 1 calc R . .
C20 C -0.0482(4) 0.1690(3) -0.1395(2) 0.0506(11) Uani 1 1 d . . .
H20A H -0.0492 0.0960 -0.1395 0.076 Uiso 1 1 calc R . .
H20B H -0.0342 0.1711 -0.1895 0.076 Uiso 1 1 calc R . .
H20C H -0.1236 0.1859 -0.1324 0.076 Uiso 1 1 calc R . .
C21 C -0.0236(3) 0.1930(3) 0.0217(2) 0.0388(9) Uani 1 1 d . . .
H21 H -0.0450 0.1233 -0.0196 0.047 Uiso 1 1 calc R . .
C22 C -0.0478(3) 0.1973(3) 0.0947(2) 0.0376(9) Uani 1 1 d . . .
C23 C -0.0253(3) 0.2969(2) 0.15880(19) 0.0268(8) Uani 1 1 d . . .
C24 C -0.0725(3) 0.2970(2) 0.22645(19) 0.0292(8) Uani 1 1 d . . .
C25 C -0.1110(3) 0.1967(3) 0.2330(2) 0.0375(9) Uani 1 1 d . . .
C26 C -0.1217(4) 0.0959(3) 0.1685(2) 0.0596(13) Uani 1 1 d . . .
H26 H -0.1463 0.0281 0.1737 0.072 Uiso 1 1 calc R . .
C27 C -0.0972(4) 0.0977(3) 0.1013(3) 0.0642(14) Uani 1 1 d . . .
H27 H -0.1130 0.0312 0.0572 0.077 Uiso 1 1 calc R . .
C28 C -0.1413(3) 0.1900(3) 0.3012(2) 0.0410(9) Uani 1 1 d . . .
H28 H -0.1626 0.1190 0.3019 0.049 Uiso 1 1 calc R . .
C29 C -0.1818(3) 0.2477(3) 0.4299(2) 0.0416(10) Uani 1 1 d . . .
C30 C -0.3143(4) 0.2123(3) 0.4104(2) 0.0576(12) Uani 1 1 d . . .
H30A H -0.3467 0.2710 0.4030 0.086 Uiso 1 1 calc R . .
H30B H -0.3411 0.1963 0.4533 0.086 Uiso 1 1 calc R . .
H30C H -0.3405 0.1467 0.3623 0.086 Uiso 1 1 calc R . .
C31 C -0.1259(4) 0.1647(3) 0.4504(2) 0.0583(12) Uani 1 1 d . . .
H31A H -0.1637 0.0912 0.4117 0.088 Uiso 1 1 calc R . .
H31B H -0.1356 0.1681 0.5023 0.088 Uiso 1 1 calc R . .
H31C H -0.0426 0.1812 0.4503 0.088 Uiso 1 1 calc R . .
C32 C -0.1410(3) 0.3569(3) 0.4982(2) 0.0424(10) Uani 1 1 d . . .
H32A H -0.1875 0.3577 0.5381 0.051 Uiso 1 1 calc R . .
H32B H -0.0580 0.3682 0.5224 0.051 Uiso 1 1 calc R . .
C33 C -0.1679(3) 0.5367(3) 0.5200(2) 0.0396(10) Uani 1 1 d . . .
C34 C -0.1719(4) 0.5498(3) 0.6030(2) 0.0526(11) Uani 1 1 d . . .
H34A H -0.2529 0.5267 0.6064 0.079 Uiso 1 1 calc R . .
H34B H -0.1400 0.6266 0.6376 0.079 Uiso 1 1 calc R . .
H34C H -0.1253 0.5048 0.6189 0.079 Uiso 1 1 calc R . .
C35 C -0.1817(3) 0.6266(3) 0.4967(2) 0.0375(9) Uani 1 1 d . . .
C36 C -0.2116(3) 0.7175(3) 0.5484(2) 0.0482(11) Uani 1 1 d . . .
H36 H -0.2217 0.7180 0.5980 0.058 Uiso 1 1 calc R . .
C37 C -0.2266(3) 0.8048(3) 0.5301(2) 0.0498(11) Uani 1 1 d . B .
C38 C -0.2117(3) 0.8026(3) 0.4576(2) 0.0426(10) Uani 1 1 d . . .
H38 H -0.2228 0.8629 0.4444 0.051 Uiso 1 1 calc R . .
C39 C -0.1813(3) 0.7171(3) 0.4030(2) 0.0353(9) Uani 1 1 d . . .
C40 C -0.1668(3) 0.6271(3) 0.4221(2) 0.0352(9) Uani 1 1 d . . .
C41 C -0.2567(5) 0.9054(3) 0.5887(3) 0.0708(16) Uani 1 1 d . . .
C42 C -0.3561(9) 0.9267(9) 0.5620(6) 0.105(6) Uani 0.562(12) 1 d PD B 1
H42A H -0.3689 0.9912 0.6017 0.158 Uiso 0.562(12) 1 calc PR B 1
H42B H -0.4213 0.8639 0.5505 0.158 Uiso 0.562(12) 1 calc PR B 1
H42C H -0.3510 0.9404 0.5143 0.158 Uiso 0.562(12) 1 calc PR B 1
C43 C -0.1426(10) 1.0039(8) 0.6136(6) 0.096(5) Uani 0.562(12) 1 d PD B 1
H43A H -0.0742 0.9819 0.6332 0.144 Uiso 0.562(12) 1 calc PR B 1
H43B H -0.1532 1.0683 0.6545 0.144 Uiso 0.562(12) 1 calc PR B 1
H43C H -0.1308 1.0214 0.5681 0.144 Uiso 0.562(12) 1 calc PR B 1
C45 C -0.1690(3) 0.7197(3) 0.3227(2) 0.0398(9) Uani 1 1 d . . .
C46 C -0.2609(4) 0.6246(3) 0.2581(2) 0.0530(11) Uani 1 1 d . . .
H46A H -0.3388 0.6279 0.2684 0.079 Uiso 1 1 calc R . .
H46B H -0.2449 0.5552 0.2572 0.079 Uiso 1 1 calc R . .
H46C H -0.2576 0.6300 0.2075 0.079 Uiso 1 1 calc R . .
C47 C -0.0461(3) 0.7106(3) 0.3116(2) 0.0423(10) Uani 1 1 d . . .
H47A H -0.0357 0.7183 0.2625 0.063 Uiso 1 1 calc R . .
H47B H -0.0354 0.6393 0.3098 0.063 Uiso 1 1 calc R . .
H47C H 0.0117 0.7685 0.3552 0.063 Uiso 1 1 calc R . .
C48 C -0.1887(4) 0.8252(3) 0.3150(3) 0.0588(12) Uani 1 1 d . . .
H48A H -0.2708 0.8268 0.3138 0.088 Uiso 1 1 calc R . .
H48B H -0.1689 0.8283 0.2666 0.088 Uiso 1 1 calc R . .
H48C H -0.1389 0.8881 0.3597 0.088 Uiso 1 1 calc R . .
N1 N -0.1430(2) 0.2710(2) 0.36345(16) 0.0330(7) Uani 1 1 d . . .
N2 N 0.0241(2) 0.2737(2) 0.00584(15) 0.0306(7) Uani 1 1 d . . .
N3 N 0.1267(2) 0.4497(2) -0.00501(14) 0.0248(6) Uani 1 1 d . . .
N4 N -0.1546(2) 0.4445(2) 0.47107(16) 0.0362(7) Uani 1 1 d . . .
O1 O -0.07638(19) 0.38983(17) 0.27805(12) 0.0318(6) Uani 1 1 d . . .
O2 O 0.03500(18) 0.38848(17) 0.15993(12) 0.0291(5) Uani 1 1 d . . .
O3 O 0.17719(19) 0.54306(17) 0.15145(12) 0.0324(6) Uani 1 1 d . . .
O4 O -0.1340(2) 0.54756(18) 0.37145(13) 0.0368(6) Uani 1 1 d . . .
Ni1 Ni -0.12796(4) 0.41307(3) 0.37116(2) 0.03163(15) Uani 1 1 d . . .
Ni2 Ni 0.09118(4) 0.41357(3) 0.07778(2) 0.02626(14) Uani 1 1 d . . .
C44 C -0.2516(11) 0.8917(7) 0.6739(5) 0.107(6) Uani 0.562(12) 1 d PD B 1
H44A H -0.1767 0.8769 0.6905 0.161 Uiso 0.562(12) 1 calc PR B 1
H44B H -0.3154 0.8309 0.6684 0.161 Uiso 0.562(12) 1 calc PR B 1
H44C H -0.2597 0.9592 0.7130 0.161 Uiso 0.562(12) 1 calc PR B 1
C42B C -0.3799(9) 0.8655(10) 0.6028(8) 0.066(4) Uani 0.438(12) 1 d P B 2
H42D H -0.4326 0.8176 0.5528 0.098 Uiso 0.438(12) 1 calc PR B 2
H42E H -0.4112 0.9286 0.6272 0.098 Uiso 0.438(12) 1 calc PR B 2
H42F H -0.3730 0.8252 0.6374 0.098 Uiso 0.438(12) 1 calc PR B 2
C43B C -0.2924(18) 0.9864(11) 0.5415(9) 0.111(7) Uani 0.438(12) 1 d P B 2
H43D H -0.3597 0.9450 0.4980 0.167 Uiso 0.438(12) 1 calc PR B 2
H43E H -0.2260 1.0112 0.5214 0.167 Uiso 0.438(12) 1 calc PR B 2
H43F H -0.3123 1.0497 0.5779 0.167 Uiso 0.438(12) 1 calc PR B 2
C44B C -0.1710(12) 0.9615(14) 0.6534(10) 0.113(9) Uani 0.438(12) 1 d P B 2
H44D H -0.1955 1.0232 0.6880 0.169 Uiso 0.438(12) 1 calc PR B 2
H44E H -0.0999 0.9886 0.6384 0.169 Uiso 0.438(12) 1 calc PR B 2
H44F H -0.1555 0.9132 0.6806 0.169 Uiso 0.438(12) 1 calc PR B 2
C13B C 0.4366(14) 1.0076(12) 0.1898(9) 0.038(5) Uiso 0.228(8) 1 d PD A 2
H13D H 0.4583 1.0083 0.2425 0.056 Uiso 0.228(8) 1 calc PR A 2
H13E H 0.3522 1.0000 0.1762 0.056 Uiso 0.228(8) 1 calc PR A 2
H13F H 0.4781 1.0760 0.1880 0.056 Uiso 0.228(8) 1 calc PR A 2
C14B C 0.4488(16) 0.9138(15) 0.0527(10) 0.051(6) Uiso 0.228(8) 1 d PD A 2
H14D H 0.3663 0.9126 0.0376 0.077 Uiso 0.228(8) 1 calc PR A 2
H14E H 0.4673 0.8517 0.0141 0.077 Uiso 0.228(8) 1 calc PR A 2
H14F H 0.4976 0.9820 0.0551 0.077 Uiso 0.228(8) 1 calc PR A 2
C12B C 0.5959(15) 0.9142(16) 0.1602(10) 0.057(6) Uiso 0.228(8) 1 d PD A 2
H12D H 0.6017 0.8964 0.2070 0.085 Uiso 0.228(8) 1 calc PR A 2
H12E H 0.6420 0.9886 0.1739 0.085 Uiso 0.228(8) 1 calc PR A 2
H12F H 0.6259 0.8627 0.1208 0.085 Uiso 0.228(8) 1 calc PR A 2

loop_
_atom_site_aniso_label
_atom_site_aniso_U_11
_atom_site_aniso_U_22
_atom_site_aniso_U_33
_atom_site_aniso_U_23
_atom_site_aniso_U_13
_atom_site_aniso_U_12
C1 0.0333(19) 0.0223(18) 0.032(2) 0.0113(15) 0.0166(16) 0.0073(15)
C2 0.0323(19) 0.0265(19) 0.026(2) 0.0032(15) 0.0099(15) 0.0014(15)
C3 0.037(2) 0.028(2) 0.027(2) 0.0062(16) 0.0090(16) -0.0047(16)
C4 0.039(2) 0.026(2) 0.038(2) 0.0109(17) 0.0130(17) -0.0027(16)
C5 0.041(2) 0.029(2) 0.028(2) 0.0129(16) 0.0122(16) 0.0014(16)
C6 0.0295(18) 0.0212(18) 0.0247(19) 0.0069(15) 0.0082(14) 0.0044(14)
C7 0.038(2) 0.044(2) 0.026(2) 0.0135(17) 0.0036(16) -0.0075(17)
C8 0.070(3) 0.063(3) 0.051(3) 0.035(2) 0.000(2) 0.009(2)
C9 0.053(3) 0.067(3) 0.033(2) 0.015(2) 0.0210(19) -0.001(2)
C10 0.062(3) 0.066(3) 0.036(3) 0.019(2) -0.001(2) -0.018(2)
C11 0.060(3) 0.030(2) 0.043(3) 0.0114(19) 0.013(2) -0.0119(19)
C12 0.161(9) 0.071(5) 0.067(5) 0.021(4) -0.003(5) -0.074(6)
C13 0.108(6) 0.054(5) 0.160(9) 0.067(5) 0.010(6) -0.017(4)
C14 0.111(7) 0.072(5) 0.117(7) 0.016(4) 0.066(5) -0.038(4)
C15 0.0321(19) 0.0273(19) 0.0202(19) 0.0107(15) 0.0113(15) 0.0084(15)
C16 0.040(2) 0.031(2) 0.029(2) 0.0106(16) 0.0115(16) 0.0032(16)
C17 0.043(2) 0.0284(19) 0.0206(19) 0.0027(15) 0.0129(16) 0.0011(16)
C18 0.046(2) 0.0232(19) 0.032(2) 0.0031(16) 0.0174(17) 0.0039(16)
C19 0.068(3) 0.034(2) 0.048(3) 0.0154(19) 0.035(2) 0.020(2)
C20 0.076(3) 0.032(2) 0.030(2) 0.0029(18) 0.016(2) -0.005(2)
C21 0.062(3) 0.0182(19) 0.033(2) 0.0034(16) 0.0247(19) 0.0043(17)
C22 0.058(2) 0.0200(19) 0.033(2) 0.0060(16) 0.0233(18) 0.0043(17)
C23 0.0356(19) 0.0190(18) 0.029(2) 0.0116(15) 0.0123(15) 0.0043(15)
C24 0.035(2) 0.0186(18) 0.032(2) 0.0076(16) 0.0123(16) 0.0018(15)
C25 0.058(2) 0.0226(19) 0.033(2) 0.0089(16) 0.0245(18) 0.0035(17)
C26 0.111(4) 0.021(2) 0.056(3) 0.016(2) 0.052(3) 0.009(2)
C27 0.119(4) 0.017(2) 0.054(3) 0.0051(19) 0.051(3) 0.001(2)
C28 0.056(2) 0.023(2) 0.044(2) 0.0129(18) 0.0222(19) 0.0010(17)
C29 0.052(2) 0.038(2) 0.033(2) 0.0172(18) 0.0150(18) -0.0069(18)
C30 0.059(3) 0.060(3) 0.044(3) 0.017(2) 0.019(2) -0.012(2)
C31 0.093(4) 0.043(3) 0.040(3) 0.024(2) 0.014(2) 0.002(2)
C32 0.053(2) 0.047(2) 0.027(2) 0.0186(18) 0.0126(18) 0.0012(19)
C33 0.034(2) 0.048(2) 0.026(2) 0.0069(19) 0.0129(16) -0.0081(17)
C34 0.068(3) 0.056(3) 0.027(2) 0.0091(19) 0.022(2) 0.005(2)
C35 0.043(2) 0.030(2) 0.029(2) 0.0018(16) 0.0170(17) -0.0046(16)
C36 0.057(3) 0.038(2) 0.037(2) 0.0011(19) 0.0279(19) -0.0076(19)
C37 0.055(3) 0.033(2) 0.044(3) -0.0068(19) 0.033(2) -0.0064(19)
C38 0.044(2) 0.031(2) 0.046(2) 0.0066(18) 0.0202(19) 0.0000(17)
C39 0.037(2) 0.028(2) 0.033(2) 0.0028(16) 0.0162(16) 0.0010(16)
C40 0.039(2) 0.027(2) 0.031(2) 0.0030(16) 0.0185(17) -0.0039(16)
C41 0.099(4) 0.033(3) 0.067(3) -0.007(2) 0.061(3) 0.003(3)
C42 0.100(10) 0.087(11) 0.093(11) -0.025(8) 0.024(8) 0.052(9)
C43 0.129(10) 0.042(6) 0.080(9) -0.020(5) 0.060(8) -0.010(6)
C45 0.048(2) 0.034(2) 0.034(2) 0.0076(17) 0.0152(18) 0.0099(18)
C46 0.058(3) 0.049(3) 0.039(2) 0.005(2) 0.010(2) 0.006(2)
C47 0.049(2) 0.046(2) 0.039(2) 0.0195(19) 0.0247(19) 0.0104(19)
C48 0.084(3) 0.050(3) 0.051(3) 0.020(2) 0.026(2) 0.027(2)
N1 0.0393(17) 0.0291(17) 0.0306(18) 0.0134(14) 0.0131(13) -0.0004(13)
N2 0.0453(18) 0.0233(16) 0.0211(16) 0.0046(12) 0.0152(13) 0.0043(13)
N3 0.0339(16) 0.0212(15) 0.0174(15) 0.0056(12) 0.0098(12) 0.0022(12)
N4 0.0435(18) 0.0356(18) 0.0232(17) 0.0083(14) 0.0114(13) -0.0032(14)
O1 0.0467(15) 0.0228(13) 0.0241(13) 0.0067(10) 0.0174(11) 0.0006(10)
O2 0.0383(13) 0.0224(12) 0.0246(13) 0.0077(10) 0.0136(10) -0.0009(10)
O3 0.0401(14) 0.0286(13) 0.0219(13) 0.0066(10) 0.0104(10) -0.0048(11)
O4 0.0574(16) 0.0275(13) 0.0268(14) 0.0066(11) 0.0237(12) 0.0098(12)
Ni1 0.0433(3) 0.0253(3) 0.0232(3) 0.00703(19) 0.0151(2) -0.0012(2)
Ni2 0.0350(3) 0.0192(2) 0.0222(3) 0.00567(18) 0.01209(19) 0.00045(18)
C44 0.191(15) 0.055(6) 0.081(8) 0.009(5) 0.104(9) 0.015(7)
C42B 0.056(7) 0.056(7) 0.074(9) 0.001(6) 0.042(7) 0.015(6)
C43B 0.22(2) 0.060(9) 0.099(11) 0.039(8) 0.110(13) 0.078(12)
C44B 0.070(9) 0.092(14) 0.079(12) -0.072(11) -0.001(8) 0.007(9)

loop_
_atom_type_symbol
_atom_type_description
_atom_type_scat_dispersion_real
_atom_type_scat_dispersion_imag
_atom_type_scat_source
C C 0.0033 0.0016 'International Tables Vol C Tables 4.2.6.8 and 6.1.1.4'
H H 0.0000 0.0000 'International Tables Vol C Tables 4.2.6.8 and 6.1.1.4'
N N 0.0061 0.0033 'International Tables Vol C Tables 4.2.6.8 and 6.1.1.4'
O O 0.0106 0.0060 'International Tables Vol C Tables 4.2.6.8 and 6.1.1.4'
Ni Ni 0.3393 1.1124 'International Tables Vol C Tables 4.2.6.8 and 6.1.1.4'

loop_
_geom_angle_atom_site_label_1
_geom_angle_atom_site_label_2
_geom_angle_atom_site_label_3
_geom_angle
O3 C1 C6 122.9(3)
O3 C1 C2 118.4(3)
C6 C1 C2 118.7(3)
C3 C2 C1 117.9(3)
C3 C2 C7 122.4(3)
C1 C2 C7 119.7(3)
C2 C3 C4 124.5(3)
C2 C3 H3 117.8
C4 C3 H3 117.8
C5 C4 C3 117.0(3)
C5 C4 C11 121.0(3)
C3 C4 C11 122.0(3)
C4 C5 C6 123.0(3)
C4 C5 H5 118.5
C6 C5 H5 118.5
C5 C6 C1 118.5(3)
C5 C6 C15 119.7(3)
C1 C6 C15 121.7(3)
C2 C7 C8 111.3(3)
C2 C7 C10 111.6(3)
C8 C7 C10 106.7(3)
C2 C7 C9 109.6(3)
C8 C7 C9 110.0(3)
C10 C7 C9 107.5(3)
C7 C8 H8A 109.5
C7 C8 H8B 109.5
H8A C8 H8B 109.5
C7 C8 H8C 109.5
H8A C8 H8C 109.5
H8B C8 H8C 109.5
C7 C9 H9A 109.5
C7 C9 H9B 109.5
H9A C9 H9B 109.5
C7 C9 H9C 109.5
H9A C9 H9C 109.5
H9B C9 H9C 109.5
C7 C10 H10A 109.5
C7 C10 H10B 109.5
H10A C10 H10B 109.5
C7 C10 H10C 109.5
H10A C10 H10C 109.5
H10B C10 H10C 109.5
C14B C11 C14 58.0(7)
C14B C11 C12B 114.7(9)
C14 C11 C12B 61.7(7)
C14B C11 C12 132.3(8)
C14 C11 C12 109.0(4)
C12B C11 C12 53.0(7)
C14B C11 C13 51.0(6)
C14 C11 C13 107.9(5)
C12B C11 C13 143.9(8)
C12 C11 C13 108.3(4)
C14B C11 C4 114.5(8)
C14 C11 C4 110.1(4)
C12B C11 C4 107.5(8)
C12 C11 C4 112.9(4)
C13 C11 C4 108.4(4)
C14B C11 C13B 108.1(8)
C14 C11 C13B 144.5(7)
C12B C11 C13B 106.0(8)
C12 C11 C13B 53.3(6)
C13 C11 C13B 60.9(6)
C4 C11 C13B 105.3(7)
C11 C12 H12A 109.5
C11 C12 H12B 109.5
H12A C12 H12B 109.5
C11 C12 H12C 109.5
H12A C12 H12C 109.5
H12B C12 H12C 109.5
C11 C13 H13A 109.5
C11 C13 H13B 109.5
H13A C13 H13B 109.5
C11 C13 H13C 109.5
H13A C13 H13C 109.5
H13B C13 H13C 109.5
C11 C14 H14A 109.5
C11 C14 H14B 109.5
H14A C14 H14B 109.5
C11 C14 H14C 109.5
H14A C14 H14C 109.5
H14B C14 H14C 109.5
N3 C15 C6 121.5(3)
N3 C15 C16 120.8(3)
C6 C15 C16 117.7(3)
C15 C16 H16A 109.5
C15 C16 H16B 109.5
H16A C16 H16B 109.5
C15 C16 H16C 109.5
H16A C16 H16C 109.5
H16B C16 H16C 109.5
N3 C17 C18 108.4(3)
N3 C17 H17A 110.0
C18 C17 H17A 110.0
N3 C17 H17B 110.0
C18 C17 H17B 110.0
H17A C17 H17B 108.4
N2 C18 C17 105.1(2)
N2 C18 C19 107.6(3)
C17 C18 C19 109.7(3)
N2 C18 C20 113.7(3)
C17 C18 C20 109.0(3)
C19 C18 C20 111.5(3)
C18 C19 H19A 109.5
C18 C19 H19B 109.5
H19A C19 H19B 109.5
C18 C19 H19C 109.5
H19A C19 H19C 109.5
H19B C19 H19C 109.5
C18 C20 H20A 109.5
C18 C20 H20B 109.5
H20A C20 H20B 109.5
C18 C20 H20C 109.5
H20A C20 H20C 109.5
H20B C20 H20C 109.5
N2 C21 C22 126.6(3)
N2 C21 H21 116.7
C22 C21 H21 116.7
C23 C22 C21 121.5(3)
C23 C22 C27 120.5(3)
C21 C22 C27 118.0(3)
O2 C23 C22 123.0(3)
O2 C23 C24 119.0(3)
C22 C23 C24 118.0(3)
O1 C24 C25 123.2(3)
O1 C24 C23 118.7(3)
C25 C24 C23 118.1(3)
C24 C25 C28 122.0(3)
C24 C25 C26 120.4(3)
C28 C25 C26 117.6(3)
C27 C26 C25 120.0(3)
C27 C26 H26 120.0
C25 C26 H26 120.0
C26 C27 C22 121.1(4)
C26 C27 H27 119.4
C22 C27 H27 119.4
N1 C28 C25 126.5(3)
N1 C28 H28 116.7
C25 C28 H28 116.7
N1 C29 C32 104.1(3)
N1 C29 C30 108.5(3)
C32 C29 C30 109.8(3)
N1 C29 C31 113.1(3)
C32 C29 C31 109.0(3)
C30 C29 C31 112.1(3)
C29 C30 H30A 109.5
C29 C30 H30B 109.5
H30A C30 H30B 109.5
C29 C30 H30C 109.5
H30A C30 H30C 109.5
H30B C30 H30C 109.5
C29 C31 H31A 109.5
C29 C31 H31B 109.5
H31A C31 H31B 109.5
C29 C31 H31C 109.5
H31A C31 H31C 109.5
H31B C31 H31C 109.5
N4 C32 C29 109.7(3)
N4 C32 H32A 109.7
C29 C32 H32A 109.7
N4 C32 H32B 109.7
C29 C32 H32B 109.7
H32A C32 H32B 108.2
N4 C33 C35 122.1(3)
N4 C33 C34 119.7(4)
C35 C33 C34 118.1(3)
C33 C34 H34A 109.5
C33 C34 H34B 109.5
H34A C34 H34B 109.5
C33 C34 H34C 109.5
H34A C34 H34C 109.5
H34B C34 H34C 109.5
C36 C35 C40 118.0(3)
C36 C35 C33 119.5(3)
C40 C35 C33 122.5(3)
C37 C36 C35 122.7(4)
C37 C36 H36 118.6
C35 C36 H36 118.6
C36 C37 C38 117.8(3)
C36 C37 C41 121.9(4)
C38 C37 C41 120.3(4)
C37 C38 C39 123.6(4)
C37 C38 H38 118.2
C39 C38 H38 118.2
C38 C39 C40 118.2(3)
C38 C39 C45 120.5(3)
C40 C39 C45 121.3(3)
O4 C40 C39 118.3(3)
O4 C40 C35 122.0(3)
C39 C40 C35 119.6(3)
C42 C41 C44B 132.0(8)
C42 C41 C37 114.1(6)
C44B C41 C37 113.4(7)
C42 C41 C42B 53.7(7)
C44B C41 C42B 116.0(10)
C37 C41 C42B 107.3(5)
C42 C41 C43 114.9(6)
C44B C41 C43 44.1(10)
C37 C41 C43 105.5(5)
C42B C41 C43 146.9(6)
C42 C41 C44 113.4(6)
C44B C41 C44 54.7(10)
C37 C41 C44 109.1(5)
C42B C41 C44 66.6(6)
C43 C41 C44 98.6(5)
C42 C41 C43B 45.0(8)
C44B C41 C43B 111.7(11)
C37 C41 C43B 108.8(5)
C42B C41 C43B 98.4(10)
C43 C41 C43B 74.7(8)
C44 C41 C43B 141.9(6)
C41 C42 H42A 109.5
C41 C42 H42B 109.5
H42A C42 H42B 109.5
C41 C42 H42C 109.5
H42A C42 H42C 109.5
H42B C42 H42C 109.5
C41 C43 H43A 109.5
C41 C43 H43B 109.5
H43A C43 H43B 109.5
C41 C43 H43C 109.5
H43A C43 H43C 109.5
H43B C43 H43C 109.5
C47 C45 C48 108.3(3)
C47 C45 C46 110.3(3)
C48 C45 C46 107.3(3)
C47 C45 C39 109.2(3)
C48 C45 C39 112.2(3)
C46 C45 C39 109.5(3)
C45 C46 H46A 109.5
C45 C46 H46B 109.5
H46A C46 H46B 109.5
C45 C46 H46C 109.5
H46A C46 H46C 109.5
H46B C46 H46C 109.5
C45 C47 H47A 109.5
C45 C47 H47B 109.5
H47A C47 H47B 109.5
C45 C47 H47C 109.5
H47A C47 H47C 109.5
H47B C47 H47C 109.5
C45 C48 H48A 109.5
C45 C48 H48B 109.5
H48A C48 H48B 109.5
C45 C48 H48C 109.5
H48A C48 H48C 109.5
H48B C48 H48C 109.5
C28 N1 C29 119.0(3)
C28 N1 Ni1 124.9(3)
C29 N1 Ni1 115.1(2)
C21 N2 C18 119.6(3)
C21 N2 Ni2 125.4(2)
C18 N2 Ni2 114.0(2)
C15 N3 C17 119.2(3)
C15 N3 Ni2 128.9(2)
C17 N3 Ni2 111.30(19)
C33 N4 C32 119.5(3)
C33 N4 Ni1 128.4(3)
C32 N4 Ni1 111.4(2)
C24 O1 Ni1 127.3(2)
C23 O2 Ni2 127.5(2)
C1 O3 Ni2 128.5(2)
C40 O4 Ni1 129.2(2)
O4 Ni1 N1 172.08(12)
O4 Ni1 N4 94.18(12)
N1 Ni1 N4 86.93(13)
O4 Ni1 O1 85.74(10)
N1 Ni1 O1 94.39(11)
N4 Ni1 O1 171.03(11)
O3 Ni2 N2 171.01(12)
O3 Ni2 N3 93.84(10)
N2 Ni2 N3 87.29(11)
O3 Ni2 O2 85.77(9)
N2 Ni2 O2 94.58(10)
N3 Ni2 O2 170.46(10)
C41 C44 H44A 109.5
C41 C44 H44B 109.5
H44A C44 H44B 109.5
C41 C44 H44C 109.5
H44A C44 H44C 109.5
H44B C44 H44C 109.5
C41 C42B H42D 109.5
C41 C42B H42E 109.5
H42D C42B H42E 109.5
C41 C42B H42F 109.5
H42D C42B H42F 109.5
H42E C42B H42F 109.5
C41 C43B H43D 109.5
C41 C43B H43E 109.5
H43D C43B H43E 109.5
C41 C43B H43F 109.5
H43D C43B H43F 109.5
H43E C43B H43F 109.5
C41 C44B H44D 109.5
C41 C44B H44E 109.5
H44D C44B H44E 109.5
C41 C44B H44F 109.5
H44D C44B H44F 109.5
H44E C44B H44F 109.5
C11 C13B H13D 109.5
C11 C13B H13E 109.5
H13D C13B H13E 109.5
C11 C13B H13F 109.5
H13D C13B H13F 109.5
H13E C13B H13F 109.5
C11 C14B H14D 109.5
C11 C14B H14E 109.5
H14D C14B H14E 109.5
C11 C14B H14F 109.5
H14D C14B H14F 109.5
H14E C14B H14F 109.5
C11 C12B H12D 109.5
C11 C12B H12E 109.5
H12D C12B H12E 109.5
C11 C12B H12F 109.5
H12D C12B H12F 109.5
H12E C12B H12F 109.5

loop_
_geom_bond_atom_site_label_1
_geom_bond_atom_site_label_2
_geom_bond_distance
C1 O3 1.309(4)
C1 C6 1.424(4)
C1 C2 1.440(5)
C2 C3 1.371(4)
C2 C7 1.524(5)
C3 C4 1.390(5)
C3 H3 0.9500
C4 C5 1.372(5)
C4 C11 1.545(5)
C5 C6 1.409(4)
C5 H5 0.9500
C6 C15 1.452(4)
C7 C8 1.533(5)
C7 C10 1.543(5)
C7 C9 1.543(5)
C8 H8A 0.9800
C8 H8B 0.9800
C8 H8C 0.9800
C9 H9A 0.9800
C9 H9B 0.9800
C9 H9C 0.9800
C10 H10A 0.9800
C10 H10B 0.9800
C10 H10C 0.9800
C11 C14B 1.443(17)
C11 C14 1.488(7)
C11 C12B 1.493(16)
C11 C12 1.499(7)
C11 C13 1.513(8)
C11 C13B 1.610(15)
C12 H12A 0.9800
C12 H12B 0.9800
C12 H12C 0.9800
C13 H13A 0.9800
C13 H13B 0.9800
C13 H13C 0.9800
C14 H14A 0.9800
C14 H14B 0.9800
C14 H14C 0.9800
C15 N3 1.310(4)
C15 C16 1.507(4)
C16 H16A 0.9800
C16 H16B 0.9800
C16 H16C 0.9800
C17 N3 1.482(4)
C17 C18 1.516(5)
C17 H17A 0.9900
C17 H17B 0.9900
C18 N2 1.483(4)
C18 C19 1.535(5)
C18 C20 1.536(5)
C19 H19A 0.9800
C19 H19B 0.9800
C19 H19C 0.9800
C20 H20A 0.9800
C20 H20B 0.9800
C20 H20C 0.9800
C21 N2 1.282(4)
C21 C22 1.419(5)
C21 H21 0.9500
C22 C23 1.406(4)
C22 C27 1.419(5)
C23 O2 1.305(4)
C23 C24 1.456(4)
C24 O1 1.301(4)
C24 C25 1.400(4)
C25 C28 1.402(5)
C25 C26 1.441(5)
C26 C27 1.338(5)
C26 H26 0.9500
C27 H27 0.9500
C28 N1 1.297(4)
C28 H28 0.9500
C29 N1 1.496(4)
C29 C32 1.518(5)
C29 C30 1.519(5)
C29 C31 1.524(5)
C30 H30A 0.9800
C30 H30B 0.9800
C30 H30C 0.9800
C31 H31A 0.9800
C31 H31B 0.9800
C31 H31C 0.9800
C32 N4 1.459(5)
C32 H32A 0.9900
C32 H32B 0.9900
C33 N4 1.314(4)
C33 C35 1.447(5)
C33 C34 1.509(5)
C34 H34A 0.9800
C34 H34B 0.9800
C34 H34C 0.9800
C35 C36 1.412(5)
C35 C40 1.433(5)
C36 C37 1.364(6)
C36 H36 0.9500
C37 C38 1.384(5)
C37 C41 1.555(5)
C38 C39 1.391(5)
C38 H38 0.9500
C39 C40 1.406(5)
C39 C45 1.541(5)
C40 O4 1.321(4)
C41 C42 1.335(10)
C41 C44B 1.351(14)
C41 C42B 1.564(11)
C41 C43 1.608(11)
C41 C44 1.660(10)
C41 C43B 1.692(15)
C42 H42A 0.9800
C42 H42B 0.9800
C42 H42C 0.9800
C43 H43A 0.9800
C43 H43B 0.9800
C43 H43C 0.9800
C45 C47 1.529(5)
C45 C48 1.529(5)
C45 C46 1.538(5)
C46 H46A 0.9800
C46 H46B 0.9800
C46 H46C 0.9800
C47 H47A 0.9800
C47 H47B 0.9800
C47 H47C 0.9800
C48 H48A 0.9800
C48 H48B 0.9800
C48 H48C 0.9800
N1 Ni1 1.840(3)
N2 Ni2 1.846(3)
N3 Ni2 1.857(2)
N4 Ni1 1.855(3)
O1 Ni1 1.872(2)
O2 Ni2 1.869(2)
O3 Ni2 1.817(2)
O4 Ni1 1.821(2)
C44 H44A 0.9800
C44 H44B 0.9800
C44 H44C 0.9800
C42B H42D 0.9800
C42B H42E 0.9800
C42B H42F 0.9800
C43B H43D 0.9800
C43B H43E 0.9800
C43B H43F 0.9800
C44B H44D 0.9800
C44B H44E 0.9800
C44B H44F 0.9800
C13B H13D 0.9800
C13B H13E 0.9800
C13B H13F 0.9800
C14B H14D 0.9800
C14B H14E 0.9800
C14B H14F 0.9800
C12B H12D 0.9800
C12B H12E 0.9800
C12B H12F 0.9800

loop_
_geom_torsion_atom_site_label_1
_geom_torsion_atom_site_label_2
_geom_torsion_atom_site_label_3
_geom_torsion_atom_site_label_4
_geom_torsion
O3 C1 C2 C3 -171.5(3)
C6 C1 C2 C3 7.4(5)
O3 C1 C2 C7 8.6(5)
C6 C1 C2 C7 -172.4(3)
C1 C2 C3 C4 -2.1(5)
C7 C2 C3 C4 177.7(3)
C2 C3 C4 C5 -3.7(5)
C2 C3 C4 C11 177.5(3)
C3 C4 C5 C6 4.3(5)
C11 C4 C5 C6 -176.9(3)
C4 C5 C6 C1 0.9(5)
C4 C5 C6 C15 -175.1(3)
O3 C1 C6 C5 172.1(3)
C2 C1 C6 C5 -6.8(4)
O3 C1 C6 C15 -12.0(5)
C2 C1 C6 C15 169.1(3)
C3 C2 C7 C8 -124.5(4)
C1 C2 C7 C8 55.3(4)
C3 C2 C7 C10 -5.3(5)
C1 C2 C7 C10 174.5(3)
C3 C2 C7 C9 113.6(4)
C1 C2 C7 C9 -66.6(4)
C5 C4 C11 C14B 6.0(9)
C3 C4 C11 C14B -175.3(8)
C5 C4 C11 C14 -57.0(6)
C3 C4 C11 C14 121.7(5)
C5 C4 C11 C12B -122.6(8)
C3 C4 C11 C12B 56.1(8)
C5 C4 C11 C12 -179.2(5)
C3 C4 C11 C12 -0.5(6)
C5 C4 C11 C13 60.8(6)
C3 C4 C11 C13 -120.5(5)
C5 C4 C11 C13B 124.7(7)
C3 C4 C11 C13B -56.6(7)
C5 C6 C15 N3 172.4(3)
C1 C6 C15 N3 -3.5(5)
C5 C6 C15 C16 -6.1(4)
C1 C6 C15 C16 178.0(3)
N3 C17 C18 N2 39.2(3)
N3 C17 C18 C19 -76.2(3)
N3 C17 C18 C20 161.4(3)
N2 C21 C22 C23 3.2(6)
N2 C21 C22 C27 -177.5(4)
C21 C22 C23 O2 -11.0(6)
C27 C22 C23 O2 169.7(4)
C21 C22 C23 C24 168.5(3)
C27 C22 C23 C24 -10.7(5)
O2 C23 C24 O1 15.2(5)
C22 C23 C24 O1 -164.4(3)
O2 C23 C24 C25 -164.4(3)
C22 C23 C24 C25 16.1(5)
O1 C24 C25 C28 -9.3(6)
C23 C24 C25 C28 170.3(3)
O1 C24 C25 C26 170.2(4)
C23 C24 C25 C26 -10.3(5)
C24 C25 C26 C27 -1.4(7)
C28 C25 C26 C27 178.1(4)
C25 C26 C27 C22 7.2(7)
C23 C22 C27 C26 -1.0(7)
C21 C22 C27 C26 179.8(4)
C24 C25 C28 N1 3.2(6)
C26 C25 C28 N1 -176.3(4)
N1 C29 C32 N4 37.3(4)
C30 C29 C32 N4 -78.6(4)
C31 C29 C32 N4 158.3(3)
N4 C33 C35 C36 171.3(3)
C34 C33 C35 C36 -7.3(5)
N4 C33 C35 C40 -8.2(5)
C34 C33 C35 C40 173.1(3)
C40 C35 C36 C37 0.0(6)
C33 C35 C36 C37 -179.6(4)
C35 C36 C37 C38 0.1(6)
C35 C36 C37 C41 -178.5(4)
C36 C37 C38 C39 -0.6(6)
C41 C37 C38 C39 178.0(4)
C37 C38 C39 C40 1.0(5)
C37 C38 C39 C45 178.7(3)
C38 C39 C40 O4 -177.7(3)
C45 C39 C40 O4 4.7(5)
C38 C39 C40 C35 -0.9(5)
C45 C39 C40 C35 -178.5(3)
C36 C35 C40 O4 177.1(3)
C33 C35 C40 O4 -3.3(5)
C36 C35 C40 C39 0.5(5)
C33 C35 C40 C39 -179.9(3)
C36 C37 C41 C42 -121.8(8)
C38 C37 C41 C42 59.6(8)
C36 C37 C41 C44B 65.0(13)
C38 C37 C41 C44B -113.6(12)
C36 C37 C41 C42B -64.5(9)
C38 C37 C41 C42B 116.9(7)
C36 C37 C41 C43 111.2(6)
C38 C37 C41 C43 -67.4(7)
C36 C37 C41 C44 6.1(7)
C38 C37 C41 C44 -172.5(5)
C36 C37 C41 C43B -170.0(8)
C38 C37 C41 C43B 11.4(9)
C38 C39 C45 C47 122.5(4)
C40 C39 C45 C47 -60.0(4)
C38 C39 C45 C48 2.3(5)
C40 C39 C45 C48 179.9(3)
C38 C39 C45 C46 -116.6(4)
C40 C39 C45 C46 60.9(4)
C25 C28 N1 C29 177.9(3)
C25 C28 N1 Ni1 10.0(6)
C32 C29 N1 C28 164.6(3)
C30 C29 N1 C28 -78.5(4)
C31 C29 N1 C28 46.5(4)
C32 C29 N1 Ni1 -26.4(3)
C30 C29 N1 Ni1 90.5(3)
C31 C29 N1 Ni1 -144.5(3)
C22 C21 N2 C18 176.4(3)
C22 C21 N2 Ni2 8.6(6)
C17 C18 N2 C21 160.4(3)
C19 C18 N2 C21 -82.7(4)
C20 C18 N2 C21 41.3(5)
C17 C18 N2 Ni2 -30.4(3)
C19 C18 N2 Ni2 86.4(3)
C20 C18 N2 Ni2 -149.6(3)
C6 C15 N3 C17 -178.3(3)
C16 C15 N3 C17 0.2(4)
C6 C15 N3 Ni2 11.5(5)
C16 C15 N3 Ni2 -170.1(2)
C18 C17 N3 C15 155.2(3)
C18 C17 N3 Ni2 -33.0(3)
C35 C33 N4 C32 180.0(3)
C34 C33 N4 C32 -1.4(5)
C35 C33 N4 Ni1 10.0(5)
C34 C33 N4 Ni1 -171.4(3)
C29 C32 N4 C33 154.2(3)
C29 C32 N4 Ni1 -34.2(3)
C25 C24 O1 Ni1 1.7(5)
C23 C24 O1 Ni1 -177.9(2)
C22 C23 O2 Ni2 6.6(5)
C24 C23 O2 Ni2 -173.0(2)
C6 C1 O3 Ni2 19.5(4)
C2 C1 O3 Ni2 -161.6(2)
C39 C40 O4 Ni1 -170.1(2)
C35 C40 O4 Ni1 13.2(5)
C40 O4 Ni1 N1 87.8(9)
C40 O4 Ni1 N4 -10.0(3)
C40 O4 Ni1 O1 179.0(3)
C28 N1 Ni1 O4 77.4(9)
C29 N1 Ni1 O4 -90.9(8)
C28 N1 Ni1 N4 175.7(3)
C29 N1 Ni1 N4 7.4(2)
C28 N1 Ni1 O1 -13.2(3)
C29 N1 Ni1 O1 178.5(2)
C33 N4 Ni1 O4 -1.8(3)
C32 N4 Ni1 O4 -172.5(2)
C33 N4 Ni1 N1 -174.0(3)
C32 N4 Ni1 N1 15.4(2)
C33 N4 Ni1 O1 87.3(8)
C32 N4 Ni1 O1 -83.3(8)
C24 O1 Ni1 O4 -164.2(3)
C24 O1 Ni1 N1 7.8(3)
C24 O1 Ni1 N4 106.0(7)
C1 O3 Ni2 N2 86.4(7)
C1 O3 Ni2 N3 -10.5(3)
C1 O3 Ni2 O2 179.0(3)
C21 N2 Ni2 O3 81.7(8)
C18 N2 Ni2 O3 -86.6(7)
C21 N2 Ni2 N3 179.2(3)
C18 N2 Ni2 N3 10.8(2)
C21 N2 Ni2 O2 -10.2(3)
C18 N2 Ni2 O2 -178.5(2)
C15 N3 Ni2 O3 -5.1(3)
C17 N3 Ni2 O3 -176.0(2)
C15 N3 Ni2 N2 -176.2(3)
C17 N3 Ni2 N2 13.0(2)
C15 N3 Ni2 O2 82.2(7)
C17 N3 Ni2 O2 -88.6(6)
C23 O2 Ni2 O3 -168.1(3)
C23 O2 Ni2 N2 2.9(3)
C23 O2 Ni2 N3 103.9(6)

loop_
_platon_squeeze_void_nr
_platon_squeeze_void_average_x
_platon_squeeze_void_average_y
_platon_squeeze_void_average_z
_platon_squeeze_void_volume
_platon_squeeze_void_count_electrons
_platon_squeeze_void_content
1 0.500 0.500 0.229 566 143 ' '
2 0.375 0.032 0.635 9 1 ' '
3 0.625 0.968 0.365 9 1 ' '
